data_4332619
loop_
_publ_author_name
'Zhou, Xiao-Ping'
'Li, Dan'
'Zheng, Shao-Liang'
'Zhang, Xuanjun'
'Wu, Tao'

_publ_section_title
;
 Cu(I) or Cu(I)&#x2212;Cu(II) Mixed-Valence Complexes of
 2,4,6-Tri(2-pyridyl)-1,3,5-triazine:&#x00A0; Syntheses, Structures, and
 Theoretical Study of the Hydrolytic Reaction Mechanism
;
_journal_issue 18
_journal_name_full 'Inorganic Chemistry'
_journal_page_first 7119
_journal_page_last 7125
_journal_paper_doi 10.1021/ic060564p
_journal_volume 45
_journal_year 2006
_chemical_formula_sum 'C36 H24 Cl2 Cu4 I4 N12'
_chemical_formula_weight 1457.33
_chemical_name_systematic
; 
 ? 
;
_space_group_IT_number 2
_symmetry_cell_setting triclinic
_symmetry_space_group_name_Hall '-P 1'
_symmetry_space_group_name_H-M 'P -1'
_atom_sites_solution_hydrogens geom
_atom_sites_solution_primary direct
_atom_sites_solution_secondary difmap
_audit_creation_method SHELXL-97
_cell_angle_alpha 68.6270(10)
_cell_angle_beta 77.3570(10)
_cell_angle_gamma 80.0040(10)
_cell_formula_units_Z 1
_cell_length_a 8.8716(6)
_cell_length_b 10.2789(7)
_cell_length_c 12.7502(9)
_cell_measurement_temperature 293(2)
_cell_volume 1050.83(13)
_computing_cell_refinement 'Bruker SMART'
_computing_data_collection 'Bruker SMART'
_computing_data_reduction 'Bruker SAINT'
_computing_molecular_graphics 'Bruker SHELXTL'
_computing_publication_material 'Bruker SHELXTL'
_computing_structure_refinement 'SHELXL-97 (Sheldrick, 1997)'
_computing_structure_solution 'SHELXS-97 (Sheldrick, 1990)'
_diffrn_ambient_temperature 293(2)
_diffrn_measured_fraction_theta_full 0.972
_diffrn_measured_fraction_theta_max 0.972
_diffrn_measurement_device_type 'CCD area detector'
_diffrn_measurement_method 'phi and omega scans'
_diffrn_radiation_monochromator graphite
_diffrn_radiation_source 'fine-focus sealed tube'
_diffrn_radiation_type MoK\a
_diffrn_radiation_wavelength 0.71073
_diffrn_reflns_av_R_equivalents 0.0156
_diffrn_reflns_av_sigmaI/netI 0.0251
_diffrn_reflns_limit_h_max 11
_diffrn_reflns_limit_h_min -11
_diffrn_reflns_limit_k_max 12
_diffrn_reflns_limit_k_min -13
_diffrn_reflns_limit_l_max 16
_diffrn_reflns_limit_l_min -16
_diffrn_reflns_number 9087
_diffrn_reflns_theta_full 27.50
_diffrn_reflns_theta_max 27.50
_diffrn_reflns_theta_min 1.74
_exptl_absorpt_coefficient_mu 5.106
_exptl_absorpt_correction_type none
_exptl_crystal_density_diffrn 2.303
_exptl_crystal_density_meas 0
_exptl_crystal_density_method 'not measured'
_exptl_crystal_F_000 686
_refine_diff_density_max 0.826
_refine_diff_density_min -0.845
_refine_diff_density_rms 0.134
_refine_ls_extinction_method none
_refine_ls_goodness_of_fit_ref 1.076
_refine_ls_hydrogen_treatment mixed
_refine_ls_matrix_type full
_refine_ls_number_parameters 262
_refine_ls_number_reflns 4692
_refine_ls_number_restraints 0
_refine_ls_restrained_S_all 1.076
_refine_ls_R_factor_all 0.0335
_refine_ls_R_factor_gt 0.0289
_refine_ls_shift/su_max 0.001
_refine_ls_shift/su_mean 0.000
_refine_ls_structure_factor_coef Fsqd
_refine_ls_weighting_details 'calc w=1/[\s^2^(Fo^2^)+(0.0446P)^2^+0.9615P] where P=(Fo^2^+2Fc^2^)/3'
_refine_ls_weighting_scheme calc
_refine_ls_wR_factor_gt 0.0749
_refine_ls_wR_factor_ref 0.0846
_reflns_number_gt 4174
_reflns_number_total 4692
_reflns_threshold_expression >2sigma(I)
_cod_data_source_file ic060564psup1.cif
_cod_data_source_block Complex3
_cod_depositor_comments
;
The following automatic conversions were performed:

'_symmetry_cell_setting' value 'Triclinic' changed to 'triclinic'
according to /home/saulius/struct/CIF-dictionaries/cif_core.dic
dictionary named 'cif_core.dic' version 2.4.2 from 2011-04-26.

Automatic conversion script
Id: cif_fix_values 1891 2012-01-12 08:04:46Z andrius 
;
_cod_original_sg_symbol_H-M P-1
_cod_database_code 4332619

loop_
_symmetry_equiv_pos_as_xyz
'x, y, z'
'-x, -y, -z'

loop_
_atom_site_label
_atom_site_type_symbol
_atom_site_fract_x
_atom_site_fract_y
_atom_site_fract_z
_atom_site_U_iso_or_equiv
_atom_site_adp_type
_atom_site_occupancy
_atom_site_symmetry_multiplicity
_atom_site_calc_flag
_atom_site_refinement_flags
Cu1 Cu 0.76086(5) 0.14121(6) 0.78229(4) 0.03748(12) Uani 1 1 d .
Cu2 Cu 1.09369(5) 0.29776(5) 0.28655(4) 0.04087(13) Uani 1 1 d .
Cl1 Cl 0.76349(14) 0.10127(14) 0.96250(8) 0.0538(3) Uani 1 1 d .
I1 I 1.31253(3) 0.13916(3) 0.21504(3) 0.04480(9) Uani 1 1 d .
I2 I 1.18611(3) 0.49630(3) 0.32383(3) 0.04721(10) Uani 1 1 d .
N1 N 0.5338(4) 0.2215(3) 0.7731(3) 0.0331(6) Uani 1 1 d .
N2 N 0.7658(3) 0.2092(3) 0.6195(2) 0.0278(6) Uani 1 1 d .
N3 N 0.9903(3) 0.0921(3) 0.7230(2) 0.0307(6) Uani 1 1 d .
N4 N 0.9032(3) 0.2365(3) 0.4350(2) 0.0267(6) Uani 1 1 d .
N5 N 0.9032(4) 0.3331(3) 0.2093(3) 0.0331(6) Uani 1 1 d .
N6 N 0.6290(3) 0.3100(3) 0.4668(2) 0.0302(6) Uani 1 1 d .
C1 C 0.4186(5) 0.2197(4) 0.8602(4) 0.0426(9) Uani 1 1 d .
H1 H 0.4400 0.1810 0.9343 0.051 Uiso 1 1 calc R
C2 C 0.2680(5) 0.2736(5) 0.8438(4) 0.0493(11) Uani 1 1 d .
H2 H 0.1894 0.2696 0.9063 0.059 Uiso 1 1 calc R
C3 C 0.2356(5) 0.3331(4) 0.7349(4) 0.0448(10) Uani 1 1 d .
H3 H 0.1354 0.3721 0.7230 0.054 Uiso 1 1 calc R
C4 C 0.3545(4) 0.3349(4) 0.6414(4) 0.0370(8) Uani 1 1 d .
H4 H 0.3355 0.3731 0.5667 0.044 Uiso 1 1 calc R
C5 C 0.5009(4) 0.2774(4) 0.6656(3) 0.0291(7) Uani 1 1 d .
C6 C 0.6357(4) 0.2678(3) 0.5775(3) 0.0268(7) Uani 1 1 d .
C7 C 0.7647(4) 0.2921(3) 0.3995(3) 0.0262(7) Uani 1 1 d .
C8 C 0.7633(4) 0.3340(4) 0.2765(3) 0.0289(7) Uani 1 1 d .
C9 C 0.6242(5) 0.3666(4) 0.2347(3) 0.0406(9) Uani 1 1 d .
H9 H 0.5294 0.3675 0.2833 0.049 Uiso 1 1 calc R
C10 C 0.6308(6) 0.3973(5) 0.1195(4) 0.0533(12) Uani 1 1 d .
H10 H 0.5398 0.4195 0.0889 0.064 Uiso 1 1 calc R
C11 C 0.7722(6) 0.3949(5) 0.0502(4) 0.0524(11) Uani 1 1 d .
H11 H 0.7786 0.4149 -0.0279 0.063 Uiso 1 1 calc R
C12 C 0.9051(5) 0.3621(5) 0.0981(3) 0.0443(10) Uani 1 1 d .
H12 H 1.0007 0.3602 0.0506 0.053 Uiso 1 1 calc R
C13 C 0.8966(4) 0.1955(3) 0.5479(3) 0.0245(6) Uani 1 1 d .
C14 C 1.0291(4) 0.1258(3) 0.6077(3) 0.0261(7) Uani 1 1 d .
C15 C 1.1766(4) 0.0948(4) 0.5548(3) 0.0344(8) Uani 1 1 d .
H15 H 1.2011 0.1201 0.4757 0.041 Uiso 1 1 calc R
C16 C 1.2881(4) 0.0240(4) 0.6239(4) 0.0402(9) Uani 1 1 d .
H16 H 1.3888 0.0006 0.5912 0.048 Uiso 1 1 calc R
C17 C 1.2483(5) -0.0107(4) 0.7404(4) 0.0391(9) Uani 1 1 d .
H17 H 1.3217 -0.0575 0.7872 0.047 Uiso 1 1 calc R
C18 C 1.0980(4) 0.0247(4) 0.7873(3) 0.0364(8) Uani 1 1 d .
H18 H 1.0715 0.0006 0.8663 0.044 Uiso 1 1 calc R

loop_
_atom_site_aniso_label
_atom_site_aniso_U_11
_atom_site_aniso_U_22
_atom_site_aniso_U_33
_atom_site_aniso_U_23
_atom_site_aniso_U_13
_atom_site_aniso_U_12
Cu1 0.0293(2) 0.0568(3) 0.0223(2) -0.0109(2) -0.00596(17) 0.0022(2)
Cu2 0.0309(2) 0.0476(3) 0.0474(3) -0.0212(2) -0.0059(2) -0.0022(2)
Cl1 0.0571(6) 0.0788(8) 0.0232(5) -0.0156(5) -0.0134(4) 0.0037(5)
I1 0.03320(15) 0.04421(16) 0.05971(19) -0.02694(13) 0.00246(12) -0.00359(11)
I2 0.03670(15) 0.04000(16) 0.0735(2) -0.02618(14) -0.01749(13) -0.00051(11)
N1 0.0328(16) 0.0353(16) 0.0291(15) -0.0111(13) -0.0029(12) -0.0009(12)
N2 0.0258(14) 0.0320(15) 0.0244(14) -0.0076(11) -0.0054(11) -0.0025(11)
N3 0.0272(14) 0.0370(16) 0.0265(15) -0.0075(12) -0.0083(11) -0.0019(12)
N4 0.0234(14) 0.0305(14) 0.0248(14) -0.0072(11) -0.0045(11) -0.0036(11)
N5 0.0365(17) 0.0371(16) 0.0256(15) -0.0095(13) -0.0054(12) -0.0062(13)
N6 0.0249(14) 0.0362(16) 0.0269(15) -0.0072(12) -0.0083(11) 0.0004(12)
C1 0.039(2) 0.050(2) 0.035(2) -0.0170(18) 0.0037(16) -0.0003(17)
C2 0.039(2) 0.052(3) 0.051(3) -0.023(2) 0.0106(19) 0.0001(18)
C3 0.0255(19) 0.044(2) 0.066(3) -0.026(2) -0.0009(18) 0.0030(16)
C4 0.0297(19) 0.0322(19) 0.046(2) -0.0116(16) -0.0080(16) 0.0016(14)
C5 0.0255(17) 0.0276(17) 0.0331(18) -0.0106(14) -0.0028(14) -0.0021(13)
C6 0.0259(16) 0.0246(16) 0.0289(17) -0.0072(13) -0.0067(13) -0.0020(12)
C7 0.0254(16) 0.0270(16) 0.0254(16) -0.0064(13) -0.0076(13) -0.0022(12)
C8 0.0322(18) 0.0282(17) 0.0260(17) -0.0061(14) -0.0088(14) -0.0043(14)
C9 0.035(2) 0.049(2) 0.034(2) -0.0043(17) -0.0139(16) -0.0049(17)
C10 0.058(3) 0.063(3) 0.036(2) -0.001(2) -0.024(2) -0.013(2)
C11 0.067(3) 0.063(3) 0.025(2) -0.0069(19) -0.014(2) -0.013(2)
C12 0.049(2) 0.055(3) 0.0273(19) -0.0112(18) -0.0014(17) -0.0137(19)
C13 0.0233(15) 0.0244(15) 0.0261(16) -0.0069(13) -0.0066(12) -0.0036(12)
C14 0.0236(16) 0.0269(16) 0.0282(17) -0.0074(13) -0.0096(13) -0.0014(12)
C15 0.0275(18) 0.040(2) 0.0344(19) -0.0126(16) -0.0057(14) 0.0007(14)
C16 0.0257(18) 0.045(2) 0.050(2) -0.0175(19) -0.0095(16) 0.0043(15)
C17 0.035(2) 0.037(2) 0.043(2) -0.0080(17) -0.0188(17) 0.0025(16)
C18 0.0341(19) 0.043(2) 0.0302(19) -0.0059(16) -0.0125(15) -0.0044(16)

loop_
_atom_type_symbol
_atom_type_description
_atom_type_scat_dispersion_real
_atom_type_scat_dispersion_imag
_atom_type_scat_source
C C 0.0033 0.0016 'International Tables Vol C Tables 4.2.6.8 and 6.1.1.4'
H H 0.0000 0.0000 'International Tables Vol C Tables 4.2.6.8 and 6.1.1.4'
N N 0.0061 0.0033 'International Tables Vol C Tables 4.2.6.8 and 6.1.1.4'
Cu Cu 0.3201 1.2651 'International Tables Vol C Tables 4.2.6.8 and 6.1.1.4'
I I -0.4742 1.8119 'International Tables Vol C Tables 4.2.6.8 and 6.1.1.4'
Cl Cl 0.1484 0.1585 'International Tables Vol C Tables 4.2.6.8 and 6.1.1.4'

loop_
_geom_angle_atom_site_label_1
_geom_angle_atom_site_label_2
_geom_angle_atom_site_label_3
_geom_angle
_geom_angle_site_symmetry_3
N2 Cu1 N1 79.01(12) .
N2 Cu1 N3 78.25(12) .
N1 Cu1 N3 157.25(12) .
N2 Cu1 Cl1 169.94(10) .
N1 Cu1 Cl1 100.45(9) .
N3 Cu1 Cl1 101.80(9) .
N2 Cu1 I1 87.37(9) 2_756
N1 Cu1 I1 90.20(9) 2_756
N3 Cu1 I1 89.51(9) 2_756
Cl1 Cu1 I1 102.69(4) 2_756
N5 Cu2 N4 77.57(11) .
N5 Cu2 I1 112.42(9) .
N4 Cu2 I1 128.13(8) .
N5 Cu2 I2 120.78(9) .
N4 Cu2 I2 100.11(8) .
I1 Cu2 I2 113.94(2) .
Cu2 I1 Cu1 118.476(17) 2_756
C1 N1 C5 118.4(3) .
C1 N1 Cu1 127.0(3) .
C5 N1 Cu1 114.5(2) .
C13 N2 C6 119.2(3) .
C13 N2 Cu1 121.1(2) .
C6 N2 Cu1 119.7(2) .
C18 N3 C14 118.8(3) .
C18 N3 Cu1 125.8(3) .
C14 N3 Cu1 115.3(2) .
C13 N4 C7 114.3(3) .
C13 N4 Cu2 133.5(2) .
C7 N4 Cu2 109.0(2) .
C12 N5 C8 117.2(3) .
C12 N5 Cu2 126.2(3) .
C8 N5 Cu2 116.6(2) .
C6 N6 C7 114.9(3) .
N1 C1 C2 122.0(4) .
N1 C1 H1 119.0 .
C2 C1 H1 119.0 .
C3 C2 C1 119.5(4) .
C3 C2 H2 120.2 .
C1 C2 H2 120.2 .
C2 C3 C4 119.7(4) .
C2 C3 H3 120.2 .
C4 C3 H3 120.2 .
C5 C4 C3 116.9(4) .
C5 C4 H4 121.5 .
C3 C4 H4 121.5 .
N1 C5 C4 123.4(3) .
N1 C5 C6 113.3(3) .
C4 C5 C6 123.3(3) .
N6 C6 N2 122.9(3) .
N6 C6 C5 123.7(3) .
N2 C6 C5 113.4(3) .
N6 C7 N4 125.9(3) .
N6 C7 C8 117.2(3) .
N4 C7 C8 116.9(3) .
N5 C8 C9 123.0(3) .
N5 C8 C7 115.9(3) .
C9 C8 C7 121.0(3) .
C10 C9 C8 118.1(4) .
C10 C9 H9 120.9 .
C8 C9 H9 120.9 .
C11 C10 C9 119.5(4) .
C11 C10 H10 120.2 .
C9 C10 H10 120.2 .
C10 C11 C12 118.8(4) .
C10 C11 H11 120.6 .
C12 C11 H11 120.6 .
N5 C12 C11 123.3(4) .
N5 C12 H12 118.4 .
C11 C12 H12 118.4 .
N2 C13 N4 122.8(3) .
N2 C13 C14 112.6(3) .
N4 C13 C14 124.6(3) .
N3 C14 C15 122.5(3) .
N3 C14 C13 112.7(3) .
C15 C14 C13 124.7(3) .
C14 C15 C16 117.8(4) .
C14 C15 H15 121.1 .
C16 C15 H15 121.1 .
C17 C16 C15 119.6(4) .
C17 C16 H16 120.2 .
C15 C16 H16 120.2 .
C16 C17 C18 119.4(3) .
C16 C17 H17 120.3 .
C18 C17 H17 120.3 .
N3 C18 C17 121.9(4) .
N3 C18 H18 119.0 .
C17 C18 H18 119.0 .

loop_
_geom_bond_atom_site_label_1
_geom_bond_atom_site_label_2
_geom_bond_distance
_geom_bond_site_symmetry_2
Cu1 N2 1.927(3) .
Cu1 N1 2.052(3) .
Cu1 N3 2.053(3) .
Cu1 Cl1 2.1866(10) .
Cu1 I1 3.0498(6) 2_756
Cu2 N5 2.053(3) .
Cu2 N4 2.222(3) .
Cu2 I1 2.5432(5) .
Cu2 I2 2.5537(6) .
I1 Cu1 3.0498(6) 2_756
N1 C1 1.331(5) .
N1 C5 1.355(5) .
N2 C13 1.331(4) .
N2 C6 1.332(4) .
N3 C18 1.328(5) .
N3 C14 1.360(4) .
N4 C13 1.335(4) .
N4 C7 1.361(4) .
N5 C12 1.335(5) .
N5 C8 1.346(5) .
N6 C6 1.329(4) .
N6 C7 1.344(4) .
C1 C2 1.385(6) .
C1 H1 0.9300 .
C2 C3 1.371(7) .
C2 H2 0.9300 .
C3 C4 1.405(6) .
C3 H3 0.9300 .
C4 C5 1.381(5) .
C4 H4 0.9300 .
C5 C6 1.468(5) .
C7 C8 1.469(5) .
C8 C9 1.390(5) .
C9 C10 1.376(6) .
C9 H9 0.9300 .
C10 C11 1.369(7) .
C10 H10 0.9300 .
C11 C12 1.380(6) .
C11 H11 0.9300 .
C12 H12 0.9300 .
C13 C14 1.476(4) .
C14 C15 1.376(5) .
C15 C16 1.396(5) .
C15 H15 0.9300 .
C16 C17 1.373(6) .
C16 H16 0.9300 .
C17 C18 1.382(6) .
C17 H17 0.9300 .
C18 H18 0.9300 .

loop_
_geom_torsion_atom_site_label_1
_geom_torsion_atom_site_label_2
_geom_torsion_atom_site_label_3
_geom_torsion_atom_site_label_4
_geom_torsion
_geom_torsion_site_symmetry_1
_geom_torsion_site_symmetry_4
N5 Cu2 I1 Cu1 -52.02(10) . 2_756
N4 Cu2 I1 Cu1 39.57(10) . 2_756
I2 Cu2 I1 Cu1 165.907(19) . 2_756
N2 Cu1 N1 C1 178.2(4) . .
N3 Cu1 N1 C1 -179.8(3) . .
Cl1 Cu1 N1 C1 -12.0(3) . .
I1 Cu1 N1 C1 91.0(3) 2_756 .
N2 Cu1 N1 C5 0.5(2) . .
N3 Cu1 N1 C5 2.5(5) . .
Cl1 Cu1 N1 C5 170.3(2) . .
I1 Cu1 N1 C5 -86.7(2) 2_756 .
N1 Cu1 N2 C13 -179.8(3) . .
N3 Cu1 N2 C13 1.0(3) . .
Cl1 Cu1 N2 C13 92.3(6) . .
I1 Cu1 N2 C13 -89.1(3) 2_756 .
N1 Cu1 N2 C6 -1.6(3) . .
N3 Cu1 N2 C6 179.2(3) . .
Cl1 Cu1 N2 C6 -89.4(6) . .
I1 Cu1 N2 C6 89.2(3) 2_756 .
N2 Cu1 N3 C18 -177.3(3) . .
N1 Cu1 N3 C18 -179.3(3) . .
Cl1 Cu1 N3 C18 12.9(3) . .
I1 Cu1 N3 C18 -89.9(3) 2_756 .
N2 Cu1 N3 C14 -1.4(2) . .
N1 Cu1 N3 C14 -3.4(5) . .
Cl1 Cu1 N3 C14 -171.2(2) . .
I1 Cu1 N3 C14 86.0(2) 2_756 .
N5 Cu2 N4 C13 -175.7(3) . .
I1 Cu2 N4 C13 75.5(3) . .
I2 Cu2 N4 C13 -56.1(3) . .
N5 Cu2 N4 C7 -17.8(2) . .
I1 Cu2 N4 C7 -126.6(2) . .
I2 Cu2 N4 C7 101.8(2) . .
N4 Cu2 N5 C12 -170.0(4) . .
I1 Cu2 N5 C12 -43.6(4) . .
I2 Cu2 N5 C12 95.6(3) . .
N4 Cu2 N5 C8 13.7(3) . .
I1 Cu2 N5 C8 140.1(2) . .
I2 Cu2 N5 C8 -80.8(3) . .
C5 N1 C1 C2 -0.4(6) . .
Cu1 N1 C1 C2 -178.0(3) . .
N1 C1 C2 C3 -1.1(7) . .
C1 C2 C3 C4 1.9(7) . .
C2 C3 C4 C5 -1.1(6) . .
C1 N1 C5 C4 1.2(5) . .
Cu1 N1 C5 C4 179.1(3) . .
C1 N1 C5 C6 -177.5(3) . .
Cu1 N1 C5 C6 0.4(4) . .
C3 C4 C5 N1 -0.4(5) . .
C3 C4 C5 C6 178.2(3) . .
C7 N6 C6 N2 -1.5(5) . .
C7 N6 C6 C5 -179.7(3) . .
C13 N2 C6 N6 2.0(5) . .
Cu1 N2 C6 N6 -176.3(3) . .
C13 N2 C6 C5 -179.5(3) . .
Cu1 N2 C6 C5 2.2(4) . .
N1 C5 C6 N6 176.8(3) . .
C4 C5 C6 N6 -1.9(5) . .
N1 C5 C6 N2 -1.6(4) . .
C4 C5 C6 N2 179.7(3) . .
C6 N6 C7 N4 -0.3(5) . .
C6 N6 C7 C8 178.7(3) . .
C13 N4 C7 N6 1.3(5) . .
Cu2 N4 C7 N6 -161.3(3) . .
C13 N4 C7 C8 -177.7(3) . .
Cu2 N4 C7 C8 19.8(4) . .
C12 N5 C8 C9 -1.5(6) . .
Cu2 N5 C8 C9 175.2(3) . .
C12 N5 C8 C7 175.9(3) . .
Cu2 N5 C8 C7 -7.5(4) . .
N6 C7 C8 N5 171.3(3) . .
N4 C7 C8 N5 -9.7(5) . .
N6 C7 C8 C9 -11.3(5) . .
N4 C7 C8 C9 167.7(3) . .
N5 C8 C9 C10 0.9(6) . .
C7 C8 C9 C10 -176.3(4) . .
C8 C9 C10 C11 0.0(7) . .
C9 C10 C11 C12 -0.3(8) . .
C8 N5 C12 C11 1.2(6) . .
Cu2 N5 C12 C11 -175.1(4) . .
C10 C11 C12 N5 -0.3(7) . .
C6 N2 C13 N4 -0.9(5) . .
Cu1 N2 C13 N4 177.4(2) . .
C6 N2 C13 C14 -178.6(3) . .
Cu1 N2 C13 C14 -0.3(4) . .
C7 N4 C13 N2 -0.7(5) . .
Cu2 N4 C13 N2 156.3(3) . .
C7 N4 C13 C14 176.8(3) . .
Cu2 N4 C13 C14 -26.2(5) . .
C18 N3 C14 C15 -1.1(5) . .
Cu1 N3 C14 C15 -177.4(3) . .
C18 N3 C14 C13 177.9(3) . .
Cu1 N3 C14 C13 1.6(4) . .
N2 C13 C14 N3 -0.9(4) . .
N4 C13 C14 N3 -178.6(3) . .
N2 C13 C14 C15 178.1(3) . .
N4 C13 C14 C15 0.4(5) . .
N3 C14 C15 C16 1.1(6) . .
C13 C14 C15 C16 -177.8(3) . .
C14 C15 C16 C17 -0.6(6) . .
C15 C16 C17 C18 0.2(6) . .
C14 N3 C18 C17 0.7(6) . .
Cu1 N3 C18 C17 176.5(3) . .
C16 C17 C18 N3 -0.3(6) . .
